data_4104300
loop_
_publ_author_name
'Brandon Quillian'
'Pingrong Wei'
'Chaitanya S. Wannere'
'Paul v. R. Schleyer'
'Gregory H. Robinson'

_publ_section_title
;
 A Neutral Ga6 Octahedron: Synthesis, Structure, and Aromaticity
;
_journal_name_full 'Journal of the American Chemical Society'
_journal_page_first 3168
_journal_page_last 3169
_journal_paper_doi 10.1021/ja809945v
_journal_volume 131
_journal_year 2009
_chemical_formula_sum 'C40 H62 Cl2 Ga2 N4'
_chemical_formula_weight 809.28
_chemical_name_systematic
; 
 ? 
;
_space_group_IT_number 14
_symmetry_cell_setting monoclinic
_symmetry_space_group_name_Hall '-P 2ybc'
_symmetry_space_group_name_H-M 'P 1 21/c 1'
_atom_sites_solution_hydrogens geom
_atom_sites_solution_primary direct
_atom_sites_solution_secondary difmap
_audit_creation_method SHELXL-97
_cell_angle_alpha 90.00
_cell_angle_beta 103.844(2)
_cell_angle_gamma 90.00
_cell_formula_units_Z 4
_cell_length_a 15.0926(19)
_cell_length_b 14.3561(19)
_cell_length_c 20.160(3)
_cell_measurement_reflns_used 2500
_cell_measurement_temperature 273(2)
_cell_measurement_theta_max 19.319
_cell_measurement_theta_min 2.209
_cell_volume 4241.2(10)
_computing_structure_refinement 'SHELXL-97 (Sheldrick, 1997)'
_computing_structure_solution 'SHELXS-97 (Sheldrick, 1990)'
_diffrn_ambient_temperature 273(2)
_diffrn_measured_fraction_theta_full 1.000
_diffrn_measured_fraction_theta_max 1.000
_diffrn_radiation_monochromator graphite
_diffrn_radiation_source 'fine-focus sealed tube'
_diffrn_radiation_type MoK\a
_diffrn_radiation_wavelength 0.71073
_diffrn_reflns_av_R_equivalents 0.1737
_diffrn_reflns_av_sigmaI/netI 0.1194
_diffrn_reflns_limit_h_max 17
_diffrn_reflns_limit_h_min -17
_diffrn_reflns_limit_k_max 17
_diffrn_reflns_limit_k_min -17
_diffrn_reflns_limit_l_max 23
_diffrn_reflns_limit_l_min -23
_diffrn_reflns_number 44092
_diffrn_reflns_theta_full 25.00
_diffrn_reflns_theta_max 25.00
_diffrn_reflns_theta_min 2.08
_exptl_absorpt_coefficient_mu 1.427
_exptl_absorpt_correction_T_max 0.9321
_exptl_absorpt_correction_T_min 0.8252
_exptl_absorpt_correction_type multi-scan
_exptl_absorpt_process_details 'BRUKER SADABS'
_exptl_crystal_colour pale-yellow
_exptl_crystal_density_diffrn 1.267
_exptl_crystal_density_method 'not measured'
_exptl_crystal_F_000 1704
_exptl_crystal_size_max 0.14
_exptl_crystal_size_mid 0.11
_exptl_crystal_size_min 0.05
_refine_diff_density_max 0.524
_refine_diff_density_min -0.585
_refine_diff_density_rms 0.085
_refine_ls_extinction_method none
_refine_ls_goodness_of_fit_ref 1.025
_refine_ls_hydrogen_treatment constr
_refine_ls_matrix_type full
_refine_ls_number_parameters 433
_refine_ls_number_reflns 7454
_refine_ls_number_restraints 0
_refine_ls_restrained_S_all 1.025
_refine_ls_R_factor_all 0.1683
_refine_ls_R_factor_gt 0.0570
_refine_ls_shift/su_max 0.000
_refine_ls_shift/su_mean 0.000
_refine_ls_structure_factor_coef Fsqd
_refine_ls_weighting_details 'calc w=1/[\s^2^(Fo^2^)+(0.0726P)^2^+0.0000P] where P=(Fo^2^+2Fc^2^)/3'
_refine_ls_weighting_scheme calc
_refine_ls_wR_factor_gt 0.1235
_refine_ls_wR_factor_ref 0.1766
_reflns_number_gt 3346
_reflns_number_total 7454
_reflns_threshold_expression >2sigma(I)
_cod_data_source_file ja809945v_si_005.cif
_cod_data_source_block j3
_cod_original_cell_volume 4241.2(9)
_cod_original_sg_symbol_H-M P2(1)/c
_cod_database_code 4104300

loop_
_symmetry_equiv_pos_as_xyz
'x, y, z'
'-x, y+1/2, -z+1/2'
'-x, -y, -z'
'x, -y-1/2, z-1/2'

loop_
_atom_site_label
_atom_site_type_symbol
_atom_site_fract_x
_atom_site_fract_y
_atom_site_fract_z
_atom_site_U_iso_or_equiv
_atom_site_adp_type
_atom_site_occupancy
_atom_site_symmetry_multiplicity
_atom_site_calc_flag
_atom_site_refinement_flags
Ga1 Ga 0.16815(5) 0.49564(5) 0.24100(4) 0.0405(2) Uani 1 1 d .
Ga2 Ga 0.33405(5) 0.49158(5) 0.28435(4) 0.0419(2) Uani 1 1 d .
Cl1 Cl 0.13098(14) 0.35035(14) 0.19456(11) 0.0645(6) Uani 1 1 d .
Cl2 Cl 0.37854(15) 0.62745(14) 0.34602(11) 0.0678(6) Uani 1 1 d .
N1 N 0.1341(4) 0.6779(4) 0.1596(3) 0.0481(16) Uani 1 1 d .
N2 N 0.1617(4) 0.5715(4) 0.0931(3) 0.0482(16) Uani 1 1 d .
N3 N 0.3642(4) 0.3326(4) 0.3942(3) 0.0441(15) Uani 1 1 d .
N4 N 0.4892(4) 0.4002(4) 0.3905(3) 0.0461(15) Uani 1 1 d .
C1 C 0.1539(5) 0.5867(5) 0.1576(4) 0.0447(19) Uani 1 1 d .
C2 C 0.1276(6) 0.7209(6) 0.0972(5) 0.063(2) Uani 1 1 d .
C3 C 0.1461(6) 0.6537(7) 0.0547(4) 0.066(2) Uani 1 1 d .
C4 C 0.1881(6) 0.4796(6) 0.0711(4) 0.062(2) Uani 1 1 d .
H4A H 0.2077 0.4418 0.1126 0.075 Uiso 1 1 calc R
C5 C 0.2691(6) 0.4853(7) 0.0388(5) 0.102(4) Uani 1 1 d .
H5A H 0.3190 0.5158 0.0696 0.153 Uiso 1 1 calc R
H5B H 0.2522 0.5202 -0.0030 0.153 Uiso 1 1 calc R
H5C H 0.2872 0.4236 0.0292 0.153 Uiso 1 1 calc R
C6 C 0.1091(6) 0.4293(6) 0.0257(4) 0.085(3) Uani 1 1 d .
H6A H 0.0604 0.4239 0.0486 0.127 Uiso 1 1 calc R
H6B H 0.1283 0.3682 0.0156 0.127 Uiso 1 1 calc R
H6C H 0.0883 0.4635 -0.0160 0.127 Uiso 1 1 calc R
C7 C 0.1446(7) 0.6632(7) -0.0184(4) 0.101(4) Uani 1 1 d .
H7A H 0.1325 0.7269 -0.0322 0.151 Uiso 1 1 calc R
H7B H 0.0977 0.6240 -0.0448 0.151 Uiso 1 1 calc R
H7C H 0.2027 0.6449 -0.0258 0.151 Uiso 1 1 calc R
C8 C 0.1029(7) 0.8199(6) 0.0805(5) 0.102(4) Uani 1 1 d .
H8A H 0.1035 0.8320 0.0338 0.154 Uiso 1 1 calc R
H8B H 0.1462 0.8597 0.1099 0.154 Uiso 1 1 calc R
H8C H 0.0430 0.8318 0.0871 0.154 Uiso 1 1 calc R
C9 C 0.1266(6) 0.7249(5) 0.2237(4) 0.060(2) Uani 1 1 d .
H9A H 0.1370 0.6766 0.2591 0.072 Uiso 1 1 calc R
C10 C 0.1993(6) 0.7976(6) 0.2476(5) 0.080(3) Uani 1 1 d .
H10A H 0.2583 0.7705 0.2508 0.119 Uiso 1 1 calc R
H10B H 0.1957 0.8204 0.2917 0.119 Uiso 1 1 calc R
H10C H 0.1902 0.8482 0.2156 0.119 Uiso 1 1 calc R
C11 C 0.0311(6) 0.7629(6) 0.2194(6) 0.111(4) Uani 1 1 d .
H11A H -0.0129 0.7142 0.2051 0.166 Uiso 1 1 calc R
H11B H 0.0188 0.8130 0.1870 0.166 Uiso 1 1 calc R
H11C H 0.0273 0.7854 0.2635 0.166 Uiso 1 1 calc R
C12 C 0.0654(5) 0.5256(5) 0.2865(4) 0.0449(19) Uani 1 1 d .
C13 C 0.0834(6) 0.5499(5) 0.3564(4) 0.052(2) Uani 1 1 d .
C14 C 0.0130(7) 0.5704(6) 0.3871(5) 0.071(3) Uani 1 1 d .
H14A H 0.0268 0.5850 0.4334 0.085 Uiso 1 1 calc R
C15 C -0.0767(6) 0.5700(6) 0.3514(5) 0.065(2) Uani 1 1 d .
C16 C -0.0956(5) 0.5453(5) 0.2838(4) 0.057(2) Uani 1 1 d .
H16A H -0.1560 0.5427 0.2589 0.069 Uiso 1 1 calc R
C17 C -0.0259(5) 0.5238(5) 0.2512(4) 0.0466(19) Uani 1 1 d .
C18 C -0.0551(5) 0.4991(5) 0.1760(4) 0.060(2) Uani 1 1 d .
H18A H -0.0022 0.4856 0.1592 0.090 Uiso 1 1 calc R
H18B H -0.0875 0.5507 0.1511 0.090 Uiso 1 1 calc R
H18C H -0.0942 0.4455 0.1701 0.090 Uiso 1 1 calc R
C19 C -0.1529(6) 0.5973(7) 0.3857(5) 0.096(3) Uani 1 1 d .
H19A H -0.2106 0.5936 0.3531 0.144 Uiso 1 1 calc R
H19B H -0.1430 0.6598 0.4027 0.144 Uiso 1 1 calc R
H19C H -0.1527 0.5555 0.4230 0.144 Uiso 1 1 calc R
C20 C 0.1801(6) 0.5627(6) 0.4003(4) 0.074(3) Uani 1 1 d .
H20A H 0.2233 0.5469 0.3741 0.111 Uiso 1 1 calc R
H20B H 0.1891 0.5229 0.4396 0.111 Uiso 1 1 calc R
H20C H 0.1887 0.6265 0.4149 0.111 Uiso 1 1 calc R
C21 C 0.3987(5) 0.4021(5) 0.3624(4) 0.0431(18) Uani 1 1 d .
C22 C 0.4322(6) 0.2866(5) 0.4407(4) 0.049(2) Uani 1 1 d .
C23 C 0.5106(5) 0.3289(5) 0.4393(4) 0.051(2) Uani 1 1 d .
C24 C 0.5542(5) 0.4685(5) 0.3728(4) 0.055(2) Uani 1 1 d .
H24A H 0.5186 0.5093 0.3374 0.066 Uiso 1 1 calc R
C25 C 0.5966(6) 0.5309(6) 0.4341(5) 0.082(3) Uani 1 1 d .
H25A H 0.5489 0.5609 0.4503 0.123 Uiso 1 1 calc R
H25B H 0.6344 0.5772 0.4204 0.123 Uiso 1 1 calc R
H25C H 0.6329 0.4935 0.4700 0.123 Uiso 1 1 calc R
C26 C 0.6244(5) 0.4200(6) 0.3419(4) 0.072(3) Uani 1 1 d .
H26A H 0.5937 0.3837 0.3032 0.108 Uiso 1 1 calc R
H26B H 0.6616 0.3798 0.3754 0.108 Uiso 1 1 calc R
H26C H 0.6623 0.4658 0.3275 0.108 Uiso 1 1 calc R
C27 C 0.6058(5) 0.3058(6) 0.4798(4) 0.076(3) Uani 1 1 d .
H27A H 0.6033 0.2547 0.5100 0.114 Uiso 1 1 calc R
H27B H 0.6318 0.3592 0.5061 0.114 Uiso 1 1 calc R
H27C H 0.6429 0.2889 0.4491 0.114 Uiso 1 1 calc R
C28 C 0.4183(6) 0.2093(6) 0.4873(4) 0.078(3) Uani 1 1 d .
H28A H 0.4764 0.1894 0.5145 0.117 Uiso 1 1 calc R
H28B H 0.3886 0.1580 0.4605 0.117 Uiso 1 1 calc R
H28C H 0.3811 0.2312 0.5166 0.117 Uiso 1 1 calc R
C29 C 0.2670(5) 0.3059(5) 0.3748(4) 0.055(2) Uani 1 1 d .
H29A H 0.2367 0.3508 0.3401 0.066 Uiso 1 1 calc R
C30 C 0.2515(6) 0.2097(5) 0.3413(4) 0.076(3) Uani 1 1 d .
H30A H 0.2795 0.2074 0.3033 0.114 Uiso 1 1 calc R
H30B H 0.1871 0.1986 0.3255 0.114 Uiso 1 1 calc R
H30C H 0.2780 0.1629 0.3740 0.114 Uiso 1 1 calc R
C31 C 0.2212(6) 0.3147(6) 0.4339(5) 0.078(3) Uani 1 1 d .
H31A H 0.2314 0.3761 0.4531 0.117 Uiso 1 1 calc R
H31B H 0.2465 0.2695 0.4683 0.117 Uiso 1 1 calc R
H31C H 0.1568 0.3042 0.4177 0.117 Uiso 1 1 calc R
C32 C 0.4096(5) 0.4781(5) 0.2150(3) 0.0427(18) Uani 1 1 d .
C33 C 0.4465(5) 0.5543(5) 0.1852(4) 0.054(2) Uani 1 1 d .
C34 C 0.5107(6) 0.5403(6) 0.1493(4) 0.065(2) Uani 1 1 d .
H34A H 0.5341 0.5917 0.1312 0.078 Uiso 1 1 calc R
C35 C 0.5431(6) 0.4525(7) 0.1384(4) 0.066(2) Uani 1 1 d .
C36 C 0.5018(5) 0.3773(6) 0.1604(4) 0.056(2) Uani 1 1 d .
H36A H 0.5185 0.3176 0.1503 0.067 Uiso 1 1 calc R
C37 C 0.4356(5) 0.3883(5) 0.1975(4) 0.050(2) Uani 1 1 d .
C38 C 0.3901(5) 0.3009(5) 0.2176(4) 0.063(2) Uani 1 1 d .
H38A H 0.4156 0.2466 0.2014 0.095 Uiso 1 1 calc R
H38B H 0.3257 0.3033 0.1976 0.095 Uiso 1 1 calc R
H38C H 0.4006 0.2980 0.2665 0.095 Uiso 1 1 calc R
C39 C 0.6185(6) 0.4381(7) 0.1017(5) 0.098(3) Uani 1 1 d .
H39A H 0.6319 0.3728 0.1006 0.147 Uiso 1 1 calc R
H39B H 0.6721 0.4710 0.1254 0.147 Uiso 1 1 calc R
H39C H 0.5992 0.4613 0.0559 0.147 Uiso 1 1 calc R
C40 C 0.4111(6) 0.6520(5) 0.1898(4) 0.074(3) Uani 1 1 d .
H40A H 0.4423 0.6943 0.1663 0.111 Uiso 1 1 calc R
H40B H 0.4216 0.6700 0.2369 0.111 Uiso 1 1 calc R
H40C H 0.3468 0.6538 0.1691 0.111 Uiso 1 1 calc R

loop_
_atom_site_aniso_label
_atom_site_aniso_U_11
_atom_site_aniso_U_22
_atom_site_aniso_U_33
_atom_site_aniso_U_23
_atom_site_aniso_U_13
_atom_site_aniso_U_12
Ga1 0.0375(5) 0.0442(5) 0.0407(5) -0.0008(4) 0.0109(3) 0.0028(4)
Ga2 0.0368(5) 0.0424(5) 0.0466(5) 0.0011(4) 0.0101(4) -0.0010(4)
Cl1 0.0656(15) 0.0530(13) 0.0754(15) -0.0083(11) 0.0179(12) -0.0038(11)
Cl2 0.0706(15) 0.0544(13) 0.0788(16) -0.0117(11) 0.0184(12) -0.0077(11)
N1 0.042(4) 0.044(4) 0.059(4) 0.002(3) 0.014(3) 0.006(3)
N2 0.051(4) 0.056(4) 0.040(4) 0.001(3) 0.014(3) -0.003(3)
N3 0.039(4) 0.051(4) 0.042(4) 0.004(3) 0.010(3) -0.002(3)
N4 0.037(4) 0.056(4) 0.043(4) -0.001(3) 0.007(3) 0.002(3)
C1 0.035(5) 0.046(5) 0.053(5) -0.008(4) 0.009(4) 0.005(3)
C2 0.063(6) 0.061(6) 0.062(6) 0.022(5) 0.008(5) 0.003(5)
C3 0.058(6) 0.083(7) 0.051(6) 0.016(5) 0.004(4) -0.012(5)
C4 0.066(6) 0.073(6) 0.051(5) -0.010(4) 0.020(4) 0.005(5)
C5 0.079(7) 0.158(11) 0.079(7) -0.026(7) 0.039(6) 0.014(7)
C6 0.093(8) 0.081(7) 0.079(7) -0.025(6) 0.019(6) -0.011(6)
C7 0.130(10) 0.108(8) 0.056(6) 0.016(6) 0.007(6) -0.037(7)
C8 0.129(10) 0.066(7) 0.108(8) 0.046(6) 0.020(7) 0.011(6)
C9 0.072(6) 0.042(5) 0.072(6) -0.002(4) 0.033(5) 0.007(4)
C10 0.084(7) 0.062(6) 0.095(7) -0.010(5) 0.026(6) 0.005(5)
C11 0.081(8) 0.076(7) 0.197(12) -0.020(7) 0.076(8) 0.007(6)
C12 0.046(5) 0.040(4) 0.051(5) 0.003(3) 0.016(4) 0.003(3)
C13 0.056(6) 0.051(5) 0.053(5) -0.004(4) 0.022(4) -0.003(4)
C14 0.083(7) 0.069(6) 0.064(6) -0.019(5) 0.026(6) -0.010(5)
C15 0.069(7) 0.062(6) 0.075(7) -0.012(5) 0.038(6) -0.010(5)
C16 0.043(5) 0.054(5) 0.076(7) 0.000(5) 0.017(5) -0.004(4)
C17 0.047(5) 0.045(5) 0.049(5) 0.002(3) 0.014(4) -0.004(4)
C18 0.042(5) 0.074(6) 0.061(5) 0.003(5) 0.006(4) 0.005(4)
C19 0.079(7) 0.104(8) 0.128(9) -0.024(7) 0.067(7) -0.012(6)
C20 0.061(6) 0.109(8) 0.050(5) -0.018(5) 0.010(5) 0.004(5)
C21 0.036(5) 0.050(5) 0.045(5) 0.005(4) 0.013(4) -0.005(4)
C22 0.053(5) 0.050(5) 0.040(5) 0.005(4) 0.006(4) 0.007(4)
C23 0.047(5) 0.061(5) 0.039(5) -0.003(4) 0.001(4) 0.009(4)
C24 0.036(5) 0.061(5) 0.066(6) -0.005(4) 0.011(4) -0.009(4)
C25 0.060(6) 0.085(7) 0.092(7) -0.030(5) 0.002(5) -0.021(5)
C26 0.042(5) 0.091(7) 0.083(7) -0.001(5) 0.016(5) -0.005(5)
C27 0.057(6) 0.087(7) 0.073(6) 0.006(5) -0.006(5) 0.018(5)
C28 0.096(8) 0.075(6) 0.061(6) 0.032(5) 0.015(5) -0.001(5)
C29 0.047(5) 0.056(5) 0.060(5) 0.013(4) 0.011(4) -0.002(4)
C30 0.069(7) 0.066(6) 0.084(7) 0.009(5) 0.003(5) -0.022(5)
C31 0.056(6) 0.082(7) 0.101(8) 0.011(5) 0.030(6) -0.007(5)
C32 0.037(4) 0.049(5) 0.046(4) 0.009(3) 0.015(3) -0.002(3)
C33 0.042(5) 0.058(5) 0.064(6) 0.004(4) 0.016(4) -0.002(4)
C34 0.064(6) 0.065(6) 0.079(7) -0.003(5) 0.039(5) -0.011(5)
C35 0.056(6) 0.089(7) 0.057(6) -0.011(5) 0.023(5) -0.015(5)
C36 0.062(6) 0.059(5) 0.051(5) -0.013(4) 0.022(4) 0.003(4)
C37 0.048(5) 0.058(5) 0.045(5) -0.002(4) 0.010(4) 0.000(4)
C38 0.072(6) 0.052(5) 0.069(6) -0.001(4) 0.021(5) -0.001(4)
C39 0.085(8) 0.115(9) 0.110(9) -0.025(7) 0.056(7) -0.007(6)
C40 0.085(7) 0.054(6) 0.092(7) 0.017(5) 0.041(6) 0.005(5)

loop_
_atom_type_symbol
_atom_type_description
_atom_type_scat_dispersion_real
_atom_type_scat_dispersion_imag
_atom_type_scat_source
C C 0.0033 0.0016 'International Tables Vol C Tables 4.2.6.8 and 6.1.1.4'
H H 0.0000 0.0000 'International Tables Vol C Tables 4.2.6.8 and 6.1.1.4'
N N 0.0061 0.0033 'International Tables Vol C Tables 4.2.6.8 and 6.1.1.4'
Cl Cl 0.1484 0.1585 'International Tables Vol C Tables 4.2.6.8 and 6.1.1.4'
Ga Ga 0.2307 1.6083 'International Tables Vol C Tables 4.2.6.8 and 6.1.1.4'

loop_
_geom_angle_atom_site_label_1
_geom_angle_atom_site_label_2
_geom_angle_atom_site_label_3
_geom_angle
C12 Ga1 C1 106.7(3)
C12 Ga1 Cl1 103.8(2)
C1 Ga1 Cl1 105.7(2)
C12 Ga1 Ga2 132.2(2)
C1 Ga1 Ga2 101.59(19)
Cl1 Ga1 Ga2 104.64(6)
C32 Ga2 C21 103.0(3)
C32 Ga2 Cl2 108.2(2)
C21 Ga2 Cl2 95.2(2)
C32 Ga2 Ga1 117.1(2)
C21 Ga2 Ga1 122.57(19)
Cl2 Ga2 Ga1 108.12(7)
C1 N1 C2 112.0(7)
C1 N1 C9 122.1(6)
C2 N1 C9 125.8(7)
C1 N2 C3 110.7(6)
C1 N2 C4 121.7(6)
C3 N2 C4 127.5(7)
C21 N3 C22 111.4(6)
C21 N3 C29 122.4(6)
C22 N3 C29 125.9(6)
C21 N4 C23 110.5(6)
C21 N4 C24 123.1(6)
C23 N4 C24 126.3(6)
N2 C1 N1 104.9(6)
N2 C1 Ga1 130.8(5)
N1 C1 Ga1 124.2(5)
C3 C2 N1 106.0(7)
C3 C2 C8 127.8(8)
N1 C2 C8 126.2(9)
C2 C3 N2 106.4(7)
C2 C3 C7 127.3(9)
N2 C3 C7 126.2(9)
N2 C4 C6 112.4(7)
N2 C4 C5 112.5(7)
C6 C4 C5 111.5(7)
N1 C9 C10 113.0(7)
N1 C9 C11 112.4(7)
C10 C9 C11 112.1(7)
C17 C12 C13 116.4(7)
C17 C12 Ga1 122.4(6)
C13 C12 Ga1 121.2(6)
C12 C13 C14 120.9(8)
C12 C13 C20 122.5(7)
C14 C13 C20 116.5(7)
C15 C14 C13 122.1(8)
C16 C15 C14 117.9(8)
C16 C15 C19 121.1(9)
C14 C15 C19 121.0(9)
C15 C16 C17 121.5(8)
C12 C17 C16 121.3(7)
C12 C17 C18 122.1(7)
C16 C17 C18 116.7(7)
N4 C21 N3 104.6(6)
N4 C21 Ga2 125.0(5)
N3 C21 Ga2 130.4(5)
C23 C22 N3 106.7(7)
C23 C22 C28 127.3(7)
N3 C22 C28 125.9(7)
C22 C23 N4 106.8(6)
C22 C23 C27 128.5(8)
N4 C23 C27 124.7(7)
N4 C24 C25 111.3(7)
N4 C24 C26 111.1(6)
C25 C24 C26 113.6(7)
N3 C29 C31 112.3(6)
N3 C29 C30 112.9(6)
C31 C29 C30 111.8(7)
C33 C32 C37 115.7(7)
C33 C32 Ga2 124.3(6)
C37 C32 Ga2 119.8(5)
C34 C33 C32 120.8(8)
C34 C33 C40 118.7(7)
C32 C33 C40 120.4(7)
C33 C34 C35 122.9(8)
C36 C35 C34 117.4(7)
C36 C35 C39 120.2(9)
C34 C35 C39 122.4(8)
C35 C36 C37 121.6(8)
C36 C37 C32 120.9(7)
C36 C37 C38 118.3(7)
C32 C37 C38 120.7(7)

loop_
_geom_bond_atom_site_label_1
_geom_bond_atom_site_label_2
_geom_bond_distance
Ga1 C12 2.028(7)
Ga1 C1 2.101(7)
Ga1 Cl1 2.300(2)
Ga1 Ga2 2.4474(11)
Ga2 C32 2.014(7)
Ga2 C21 2.084(7)
Ga2 Cl2 2.324(2)
N1 C1 1.345(8)
N1 C2 1.383(9)
N1 C9 1.488(9)
N2 C1 1.350(8)
N2 C3 1.401(9)
N2 C4 1.477(9)
N3 C21 1.356(8)
N3 C22 1.381(8)
N3 C29 1.476(9)
N4 C21 1.347(8)
N4 C23 1.404(9)
N4 C24 1.490(9)
C2 C3 1.362(11)
C2 C8 1.487(11)
C3 C7 1.475(11)
C4 C6 1.503(11)
C4 C5 1.518(11)
C9 C10 1.508(11)
C9 C11 1.523(10)
C12 C17 1.391(10)
C12 C13 1.414(10)
C13 C14 1.383(10)
C13 C20 1.526(10)
C14 C15 1.373(12)
C15 C16 1.371(11)
C15 C19 1.528(11)
C16 C17 1.400(10)
C17 C18 1.516(10)
C22 C23 1.336(10)
C22 C28 1.500(10)
C23 C27 1.510(10)
C24 C25 1.536(10)
C24 C26 1.521(10)
C29 C31 1.519(10)
C29 C30 1.530(10)
C32 C33 1.424(9)
C32 C37 1.417(9)
C33 C34 1.355(10)
C33 C40 1.511(10)
C34 C35 1.388(11)
C35 C36 1.371(10)
C35 C39 1.513(11)
C36 C37 1.393(9)
C37 C38 1.531(10)
